data_4072362
loop_
_publ_author_name
'Wagler, J\"org'
'Hill, Anthony F.'

_publ_section_title
;
 Ring Opening of Organosilicon-Substituted Benzoxazolinone: A Convenient
 Route to Chelating Ureato and Carbamido Ligands
;
_journal_issue 24
_journal_name_full Organometallics
_journal_page_first 6579
_journal_paper_doi 10.1021/om800796z
_journal_volume 27
_journal_year 2008
_chemical_formula_moiety 'C26 H24 N6 Ni O2, H2 O, 0.75(H2 O)'
_chemical_formula_sum 'C26 H27.5 N6 Ni O3.75'
_chemical_formula_weight 542.75
_chemical_name_systematic
;
 ?
;
_space_group_IT_number 14
_symmetry_cell_setting monoclinic
_symmetry_space_group_name_Hall '-P 2ybc'
_symmetry_space_group_name_H-M 'P 1 21/c 1'
_atom_sites_solution_hydrogens geom
_atom_sites_solution_primary direct
_atom_sites_solution_secondary difmap
_audit_creation_method SHELXL-97
_cell_angle_alpha 90.00
_cell_angle_beta 93.9320(10)
_cell_angle_gamma 90.00
_cell_formula_units_Z 4
_cell_length_a 9.41840(10)
_cell_length_b 14.4888(2)
_cell_length_c 18.2332(3)
_cell_measurement_reflns_used 41797
_cell_measurement_temperature 100(2)
_cell_measurement_theta_max 30.034
_cell_measurement_theta_min 2.546
_cell_volume 2482.27(6)
_computing_structure_refinement 'SHELXL-97 (Sheldrick, 1997)'
_diffrn_ambient_temperature 100(2)
_diffrn_measured_fraction_theta_full 0.999
_diffrn_measured_fraction_theta_max 0.999
_diffrn_measurement_device_type 'Nonius Kappa CCD area detector'
_diffrn_measurement_method 'phi and omega scans'
_diffrn_radiation_monochromator graphite
_diffrn_radiation_source 'fine-focus sealed tube'
_diffrn_radiation_type MoK\a
_diffrn_radiation_wavelength 0.71073
_diffrn_reflns_av_R_equivalents 0.0388
_diffrn_reflns_av_sigmaI/netI 0.0266
_diffrn_reflns_limit_h_max 13
_diffrn_reflns_limit_h_min -13
_diffrn_reflns_limit_k_max 20
_diffrn_reflns_limit_k_min -20
_diffrn_reflns_limit_l_max 25
_diffrn_reflns_limit_l_min -25
_diffrn_reflns_number 51421
_diffrn_reflns_theta_full 30.00
_diffrn_reflns_theta_max 30.00
_diffrn_reflns_theta_min 2.58
_exptl_absorpt_coefficient_mu 0.826
_exptl_absorpt_correction_T_max 0.930
_exptl_absorpt_correction_T_min 0.872
_exptl_absorpt_correction_type multi-scan
_exptl_absorpt_process_details SORTAV
_exptl_crystal_colour brown
_exptl_crystal_density_diffrn 1.452
_exptl_crystal_density_method 'not measured'
_exptl_crystal_description prism
_exptl_crystal_F_000 1134
_exptl_crystal_size_max 0.29
_exptl_crystal_size_mid 0.14
_exptl_crystal_size_min 0.09
_refine_diff_density_max 0.342
_refine_diff_density_min -0.520
_refine_diff_density_rms 0.065
_refine_ls_extinction_method none
_refine_ls_goodness_of_fit_ref 1.055
_refine_ls_hydrogen_treatment mixed
_refine_ls_matrix_type full
_refine_ls_number_parameters 351
_refine_ls_number_reflns 7237
_refine_ls_number_restraints 2
_refine_ls_restrained_S_all 1.055
_refine_ls_R_factor_all 0.0409
_refine_ls_R_factor_gt 0.0305
_refine_ls_shift/su_max 0.002
_refine_ls_shift/su_mean 0.000
_refine_ls_structure_factor_coef Fsqd
_refine_ls_weighting_details 'calc w=1/[\s^2^(Fo^2^)+(0.0357P)^2^+0.9834P] where P=(Fo^2^+2Fc^2^)/3'
_refine_ls_weighting_scheme calc
_refine_ls_wR_factor_gt 0.0737
_refine_ls_wR_factor_ref 0.0774
_reflns_number_gt 6071
_reflns_number_total 7237
_reflns_threshold_expression >2sigma(I)
_cod_data_source_file om800796z_si_010.cif
_cod_data_source_block compd12b
_cod_original_sg_symbol_Hall -P2ybc
_cod_original_sg_symbol_H-M P21/c
_cod_original_formula_sum 'C26 H27.50 N6 Ni O3.75'
_cod_database_code 4072362

loop_
_symmetry_equiv_pos_as_xyz
'x, y, z'
'-x, y+1/2, -z+1/2'
'-x, -y, -z'
'x, -y-1/2, z-1/2'

loop_
_atom_site_label
_atom_site_type_symbol
_atom_site_fract_x
_atom_site_fract_y
_atom_site_fract_z
_atom_site_U_iso_or_equiv
_atom_site_adp_type
_atom_site_occupancy
_atom_site_symmetry_multiplicity
_atom_site_calc_flag
_atom_site_refinement_flags
Ni1 Ni 0.131577(16) 0.131898(11) 0.823294(8) 0.01411(5) Uani 1 1 d .
O1 O 0.35500(10) 0.02138(7) 0.65659(5) 0.02111(19) Uani 1 1 d .
O2 O 0.10889(9) 0.01910(6) 0.88962(5) 0.01601(17) Uani 1 1 d .
N1 N 0.18218(11) 0.21650(8) 0.73490(6) 0.0177(2) Uani 1 1 d .
N2 N 0.30962(12) 0.22348(8) 0.63753(6) 0.0210(2) Uani 1 1 d .
N3 N 0.24275(11) 0.04174(7) 0.76619(6) 0.0156(2) Uani 1 1 d .
N4 N 0.03321(11) 0.22944(7) 0.88611(6) 0.0166(2) Uani 1 1 d .
N5 N -0.06723(11) 0.09145(7) 0.76649(6) 0.0168(2) Uani 1 1 d .
N6 N 0.33277(11) 0.17247(8) 0.88167(6) 0.0168(2) Uani 1 1 d .
C1 C 0.17497(14) 0.30454(10) 0.70680(8) 0.0220(3) Uani 1 1 d .
H1 H 0.1232 0.3542 0.7262 0.026 Uiso 1 1 calc R
C2 C 0.25333(15) 0.30968(10) 0.64693(8) 0.0243(3) Uani 1 1 d .
H2 H 0.2665 0.3626 0.6174 0.029 Uiso 1 1 calc R
C3 C 0.40018(16) 0.19920(12) 0.57805(8) 0.0296(3) Uani 1 1 d .
H3A H 0.4757 0.1572 0.5969 0.044 Uiso 1 1 calc R
H3B H 0.4428 0.2553 0.5592 0.044 Uiso 1 1 calc R
H3C H 0.3425 0.1688 0.5383 0.044 Uiso 1 1 calc R
C4 C 0.26426(13) 0.16846(9) 0.69154(7) 0.0170(2) Uani 1 1 d .
C5 C 0.29369(12) 0.06802(9) 0.70370(7) 0.0166(2) Uani 1 1 d .
C6 C 0.24754(13) -0.04718(9) 0.79682(7) 0.0158(2) Uani 1 1 d .
C7 C 0.32109(14) -0.12352(9) 0.77166(7) 0.0197(3) Uani 1 1 d .
H7 H 0.3750 -0.1174 0.7297 0.024 Uiso 1 1 calc R
C8 C 0.31624(15) -0.20827(10) 0.80736(8) 0.0230(3) Uani 1 1 d .
H8 H 0.3657 -0.2599 0.7896 0.028 Uiso 1 1 calc R
C9 C 0.23864(15) -0.21690(9) 0.86916(8) 0.0226(3) Uani 1 1 d .
H9 H 0.2338 -0.2749 0.8931 0.027 Uiso 1 1 calc R
C10 C 0.16791(14) -0.14105(9) 0.89612(7) 0.0197(3) Uani 1 1 d .
H10 H 0.1161 -0.1480 0.9387 0.024 Uiso 1 1 calc R
C11 C 0.17155(13) -0.05483(9) 0.86190(7) 0.0153(2) Uani 1 1 d .
C12 C -0.04927(13) 0.29632(9) 0.85471(7) 0.0191(2) Uani 1 1 d .
H12 H -0.0742 0.2929 0.8034 0.023 Uiso 1 1 calc R
C13 C -0.09944(15) 0.36984(9) 0.89395(8) 0.0222(3) Uani 1 1 d .
H13 H -0.1572 0.4160 0.8699 0.027 Uiso 1 1 calc R
C14 C -0.06387(15) 0.37488(10) 0.96892(8) 0.0241(3) Uani 1 1 d .
H14 H -0.0958 0.4250 0.9970 0.029 Uiso 1 1 calc R
C15 C 0.01904(14) 0.30557(10) 1.00222(7) 0.0214(3) Uani 1 1 d .
H15 H 0.0439 0.3070 1.0536 0.026 Uiso 1 1 calc R
C16 C 0.06498(14) 0.23413(9) 0.95924(7) 0.0185(2) Uani 1 1 d .
H16 H 0.1212 0.1865 0.9822 0.022 Uiso 1 1 calc R
C17 C -0.07310(14) 0.06348(10) 0.69615(7) 0.0204(3) Uani 1 1 d .
H17 H 0.0095 0.0704 0.6695 0.024 Uiso 1 1 calc R
C18 C -0.19398(15) 0.02493(10) 0.66038(7) 0.0232(3) Uani 1 1 d .
H18 H -0.1933 0.0052 0.6107 0.028 Uiso 1 1 calc R
C19 C -0.31549(14) 0.01580(10) 0.69855(8) 0.0229(3) Uani 1 1 d .
H19 H -0.4000 -0.0099 0.6755 0.028 Uiso 1 1 calc R
C20 C -0.31108(14) 0.04485(10) 0.77097(8) 0.0233(3) Uani 1 1 d .
H20 H -0.3928 0.0397 0.7985 0.028 Uiso 1 1 calc R
C21 C -0.18566(14) 0.08156(9) 0.80279(7) 0.0196(2) Uani 1 1 d .
H21 H -0.1833 0.1007 0.8527 0.024 Uiso 1 1 calc R
C22 C 0.41624(14) 0.10859(9) 0.91663(7) 0.0191(2) Uani 1 1 d .
H22 H 0.3787 0.0484 0.9228 0.023 Uiso 1 1 calc R
C23 C 0.55475(14) 0.12664(10) 0.94406(8) 0.0226(3) Uani 1 1 d .
H23 H 0.6106 0.0797 0.9682 0.027 Uiso 1 1 calc R
C24 C 0.60981(14) 0.21406(11) 0.93561(7) 0.0237(3) Uani 1 1 d .
H24 H 0.7044 0.2281 0.9536 0.028 Uiso 1 1 calc R
C25 C 0.52476(15) 0.28103(10) 0.90035(8) 0.0241(3) Uani 1 1 d .
H25 H 0.5597 0.3418 0.8940 0.029 Uiso 1 1 calc R
C26 C 0.38752(15) 0.25720(9) 0.87455(7) 0.0211(3) Uani 1 1 d .
H26 H 0.3294 0.3033 0.8506 0.025 Uiso 1 1 calc R
O3 O 0.16154(11) 0.02009(7) 0.04108(6) 0.0227(2) Uani 1 1 d .
H1O H 0.089(2) 0.0107(15) 0.0600(12) 0.045(6) Uiso 1 1 d .
H2O H 0.138(2) 0.0194(14) -0.0049(13) 0.044(6) Uiso 1 1 d .
O4 O 0.35203(19) -0.00942(13) 0.50861(9) 0.0387(4) Uani 0.75 1 d PD
H3O H 0.356(3) 0.007(2) 0.5535(11) 0.059(9) Uiso 0.75 1 d PD
H4O H 0.434(2) 0.000(3) 0.496(2) 0.078(12) Uiso 0.75 1 d PD

loop_
_atom_site_aniso_label
_atom_site_aniso_U_11
_atom_site_aniso_U_22
_atom_site_aniso_U_33
_atom_site_aniso_U_23
_atom_site_aniso_U_13
_atom_site_aniso_U_12
Ni1 0.01436(8) 0.01424(8) 0.01373(8) 0.00083(6) 0.00099(5) 0.00078(6)
O1 0.0198(4) 0.0267(5) 0.0172(4) -0.0018(4) 0.0044(3) 0.0001(4)
O2 0.0177(4) 0.0147(4) 0.0159(4) 0.0011(3) 0.0029(3) 0.0013(3)
N1 0.0183(5) 0.0172(5) 0.0173(5) 0.0033(4) -0.0005(4) -0.0014(4)
N2 0.0196(5) 0.0266(6) 0.0167(5) 0.0060(4) 0.0003(4) -0.0043(4)
N3 0.0152(5) 0.0168(5) 0.0150(5) 0.0006(4) 0.0015(4) 0.0014(4)
N4 0.0152(5) 0.0164(5) 0.0182(5) -0.0002(4) 0.0008(4) 0.0007(4)
N5 0.0171(5) 0.0164(5) 0.0166(5) 0.0022(4) 0.0004(4) 0.0008(4)
N6 0.0163(5) 0.0183(5) 0.0159(5) -0.0008(4) 0.0016(4) 0.0001(4)
C1 0.0238(6) 0.0186(6) 0.0230(6) 0.0048(5) -0.0032(5) -0.0019(5)
C2 0.0258(7) 0.0233(7) 0.0231(7) 0.0079(5) -0.0031(5) -0.0047(5)
C3 0.0263(7) 0.0411(9) 0.0222(7) 0.0082(6) 0.0082(5) -0.0035(6)
C4 0.0137(5) 0.0226(6) 0.0144(5) 0.0027(5) -0.0007(4) -0.0033(5)
C5 0.0118(5) 0.0223(6) 0.0155(5) -0.0003(5) -0.0009(4) -0.0015(4)
C6 0.0156(5) 0.0161(6) 0.0151(5) -0.0006(4) -0.0021(4) -0.0007(4)
C7 0.0212(6) 0.0203(6) 0.0173(6) -0.0030(5) -0.0008(5) 0.0025(5)
C8 0.0273(7) 0.0181(6) 0.0232(6) -0.0043(5) -0.0026(5) 0.0052(5)
C9 0.0276(7) 0.0147(6) 0.0246(7) 0.0012(5) -0.0039(5) -0.0007(5)
C10 0.0213(6) 0.0179(6) 0.0197(6) 0.0018(5) 0.0008(5) -0.0015(5)
C11 0.0144(5) 0.0157(6) 0.0155(5) -0.0006(4) -0.0020(4) -0.0003(4)
C12 0.0170(6) 0.0191(6) 0.0210(6) 0.0021(5) 0.0001(5) 0.0002(5)
C13 0.0213(6) 0.0172(6) 0.0280(7) 0.0021(5) 0.0020(5) 0.0026(5)
C14 0.0253(7) 0.0193(7) 0.0281(7) -0.0053(5) 0.0050(5) 0.0016(5)
C15 0.0210(6) 0.0242(7) 0.0192(6) -0.0024(5) 0.0022(5) -0.0016(5)
C16 0.0175(6) 0.0190(6) 0.0189(6) 0.0012(5) 0.0003(4) 0.0006(5)
C17 0.0185(6) 0.0250(7) 0.0176(6) 0.0013(5) 0.0013(5) -0.0021(5)
C18 0.0231(6) 0.0278(7) 0.0181(6) 0.0005(5) -0.0025(5) -0.0023(5)
C19 0.0176(6) 0.0212(7) 0.0294(7) 0.0006(5) -0.0037(5) -0.0017(5)
C20 0.0170(6) 0.0227(7) 0.0307(7) 0.0005(5) 0.0048(5) -0.0003(5)
C21 0.0189(6) 0.0193(6) 0.0208(6) 0.0007(5) 0.0034(5) 0.0022(5)
C22 0.0181(6) 0.0193(6) 0.0196(6) -0.0008(5) -0.0003(5) 0.0005(5)
C23 0.0170(6) 0.0274(7) 0.0229(6) -0.0002(5) -0.0011(5) 0.0031(5)
C24 0.0157(6) 0.0358(8) 0.0196(6) -0.0025(5) 0.0015(5) -0.0048(5)
C25 0.0251(7) 0.0269(7) 0.0205(6) 0.0013(5) 0.0018(5) -0.0088(5)
C26 0.0235(6) 0.0205(6) 0.0189(6) 0.0018(5) -0.0016(5) -0.0020(5)
O3 0.0196(5) 0.0300(5) 0.0182(5) -0.0019(4) 0.0000(4) 0.0007(4)
O4 0.0432(10) 0.0512(10) 0.0217(7) -0.0042(7) 0.0026(7) -0.0125(8)

loop_
_atom_type_symbol
_atom_type_description
_atom_type_scat_dispersion_real
_atom_type_scat_dispersion_imag
_atom_type_scat_source
C C 0.0033 0.0016 'International Tables Vol C Tables 4.2.6.8 and 6.1.1.4'
H H 0.0000 0.0000 'International Tables Vol C Tables 4.2.6.8 and 6.1.1.4'
N N 0.0061 0.0033 'International Tables Vol C Tables 4.2.6.8 and 6.1.1.4'
O O 0.0106 0.0060 'International Tables Vol C Tables 4.2.6.8 and 6.1.1.4'
Ni Ni 0.3393 1.1124 'International Tables Vol C Tables 4.2.6.8 and 6.1.1.4'

loop_
_geom_angle_atom_site_label_1
_geom_angle_atom_site_label_2
_geom_angle_atom_site_label_3
_geom_angle
N3 Ni1 O2 82.34(4)
N3 Ni1 N4 175.10(4)
O2 Ni1 N4 98.54(4)
N3 Ni1 N1 80.12(4)
O2 Ni1 N1 162.29(4)
N4 Ni1 N1 99.15(4)
N3 Ni1 N5 92.32(4)
O2 Ni1 N5 86.82(4)
N4 Ni1 N5 92.54(4)
N1 Ni1 N5 91.45(4)
N3 Ni1 N6 87.83(4)
O2 Ni1 N6 92.81(4)
N4 Ni1 N6 87.31(4)
N1 Ni1 N6 88.97(4)
N5 Ni1 N6 179.58(4)
C11 O2 Ni1 110.37(7)
C4 N1 C1 106.16(11)
C4 N1 Ni1 108.64(8)
C1 N1 Ni1 144.85(9)
C4 N2 C2 107.46(11)
C4 N2 C3 128.51(12)
C2 N2 C3 124.03(12)
C5 N3 C6 127.12(11)
C5 N3 Ni1 119.48(9)
C6 N3 Ni1 113.22(8)
C12 N4 C16 117.86(11)
C12 N4 Ni1 121.46(9)
C16 N4 Ni1 120.17(9)
C17 N5 C21 117.22(11)
C17 N5 Ni1 121.20(8)
C21 N5 Ni1 121.00(9)
C26 N6 C22 117.33(11)
C26 N6 Ni1 121.64(9)
C22 N6 Ni1 120.23(9)
C2 C1 N1 109.52(13)
C2 C1 H1 125.2
N1 C1 H1 125.2
C1 C2 N2 106.61(12)
C1 C2 H2 126.7
N2 C2 H2 126.7
N2 C3 H3A 109.5
N2 C3 H3B 109.5
H3A C3 H3B 109.5
N2 C3 H3C 109.5
H3A C3 H3C 109.5
H3B C3 H3C 109.5
N1 C4 N2 110.25(12)
N1 C4 C5 121.83(11)
N2 C4 C5 127.90(12)
O1 C5 N3 129.91(12)
O1 C5 C4 120.57(11)
N3 C5 C4 109.48(11)
C7 C6 N3 126.75(11)
C7 C6 C11 119.85(11)
N3 C6 C11 113.36(10)
C8 C7 C6 120.74(12)
C8 C7 H7 119.6
C6 C7 H7 119.6
C9 C8 C7 119.63(12)
C9 C8 H8 120.2
C7 C8 H8 120.2
C8 C9 C10 120.40(13)
C8 C9 H9 119.8
C10 C9 H9 119.8
C9 C10 C11 121.39(12)
C9 C10 H10 119.3
C11 C10 H10 119.3
O2 C11 C10 121.44(11)
O2 C11 C6 120.64(11)
C10 C11 C6 117.91(11)
N4 C12 C13 122.82(12)
N4 C12 H12 118.6
C13 C12 H12 118.6
C12 C13 C14 118.81(13)
C12 C13 H13 120.6
C14 C13 H13 120.6
C15 C14 C13 118.97(13)
C15 C14 H14 120.5
C13 C14 H14 120.5
C16 C15 C14 118.81(13)
C16 C15 H15 120.6
C14 C15 H15 120.6
N4 C16 C15 122.71(12)
N4 C16 H16 118.6
C15 C16 H16 118.6
N5 C17 C18 123.25(12)
N5 C17 H17 118.4
C18 C17 H17 118.4
C19 C18 C17 118.74(13)
C19 C18 H18 120.6
C17 C18 H18 120.6
C20 C19 C18 118.57(12)
C20 C19 H19 120.7
C18 C19 H19 120.7
C19 C20 C21 119.02(12)
C19 C20 H20 120.5
C21 C20 H20 120.5
N5 C21 C20 123.19(12)
N5 C21 H21 118.4
C20 C21 H21 118.4
N6 C22 C23 122.98(13)
N6 C22 H22 118.5
C23 C22 H22 118.5
C24 C23 C22 118.86(13)
C24 C23 H23 120.6
C22 C23 H23 120.6
C23 C24 C25 118.92(12)
C23 C24 H24 120.5
C25 C24 H24 120.5
C24 C25 C26 118.52(13)
C24 C25 H25 120.7
C26 C25 H25 120.7
N6 C26 C25 123.37(13)
N6 C26 H26 118.3
C25 C26 H26 118.3
H1O O3 H2O 105(2)
H3O O4 H4O 104(3)

loop_
_geom_bond_atom_site_label_1
_geom_bond_atom_site_label_2
_geom_bond_distance
Ni1 N3 2.0091(10)
Ni1 O2 2.0530(9)
Ni1 N4 2.0769(11)
Ni1 N1 2.1054(11)
Ni1 N5 2.1578(11)
Ni1 N6 2.1892(11)
O1 C5 1.2633(15)
O2 C11 1.3386(15)
N1 C4 1.3382(17)
N1 C1 1.3746(17)
N2 C4 1.3586(16)
N2 C2 1.3721(19)
N2 C3 1.4677(18)
N3 C5 1.3222(16)
N3 C6 1.4037(16)
N4 C12 1.3450(16)
N4 C16 1.3480(17)
N5 C17 1.3426(16)
N5 C21 1.3430(16)
N6 C26 1.3413(17)
N6 C22 1.3463(17)
C1 C2 1.361(2)
C1 H1 0.9500
C2 H2 0.9500
C3 H3A 0.9800
C3 H3B 0.9800
C3 H3C 0.9800
C4 C5 1.4951(19)
C6 C7 1.3990(18)
C6 C11 1.4315(17)
C7 C8 1.3920(19)
C7 H7 0.9500
C8 C9 1.390(2)
C8 H8 0.9500
C9 C10 1.3922(19)
C9 H9 0.9500
C10 C11 1.3979(18)
C10 H10 0.9500
C12 C13 1.3842(19)
C12 H12 0.9500
C13 C14 1.387(2)
C13 H13 0.9500
C14 C15 1.386(2)
C14 H14 0.9500
C15 C16 1.3854(18)
C15 H15 0.9500
C16 H16 0.9500
C17 C18 1.3899(19)
C17 H17 0.9500
C18 C19 1.386(2)
C18 H18 0.9500
C19 C20 1.384(2)
C19 H19 0.9500
C20 C21 1.3860(19)
C20 H20 0.9500
C21 H21 0.9500
C22 C23 1.3896(18)
C22 H22 0.9500
C23 C24 1.381(2)
C23 H23 0.9500
C24 C25 1.388(2)
C24 H24 0.9500
C25 C26 1.3884(19)
C25 H25 0.9500
C26 H26 0.9500
O3 H1O 0.80(2)
O3 H2O 0.85(2)
O4 H3O 0.850(17)
O4 H4O 0.832(18)

loop_
_geom_torsion_atom_site_label_1
_geom_torsion_atom_site_label_2
_geom_torsion_atom_site_label_3
_geom_torsion_atom_site_label_4
_geom_torsion
N3 Ni1 O2 C11 -2.09(8)
N4 Ni1 O2 C11 -177.22(8)
N1 Ni1 O2 C11 5.90(17)
N5 Ni1 O2 C11 90.69(8)
N6 Ni1 O2 C11 -89.51(8)
N3 Ni1 N1 C4 -3.01(8)
O2 Ni1 N1 C4 -11.04(18)
N4 Ni1 N1 C4 172.07(8)
N5 Ni1 N1 C4 -95.12(8)
N6 Ni1 N1 C4 84.96(8)
N3 Ni1 N1 C1 -174.56(16)
O2 Ni1 N1 C1 177.40(13)
N4 Ni1 N1 C1 0.52(16)
N5 Ni1 N1 C1 93.33(16)
N6 Ni1 N1 C1 -86.59(16)
O2 Ni1 N3 C5 176.41(10)
N1 Ni1 N3 C5 -1.14(9)
N5 Ni1 N3 C5 89.93(9)
N6 Ni1 N3 C5 -90.47(9)
O2 Ni1 N3 C6 0.92(8)
N1 Ni1 N3 C6 -176.62(9)
N5 Ni1 N3 C6 -85.56(8)
N6 Ni1 N3 C6 94.05(8)
O2 Ni1 N4 C12 -142.18(10)
N1 Ni1 N4 C12 36.86(10)
N5 Ni1 N4 C12 -55.01(10)
N6 Ni1 N4 C12 125.38(10)
O2 Ni1 N4 C16 46.16(10)
N1 Ni1 N4 C16 -134.80(10)
N5 Ni1 N4 C16 133.32(10)
N6 Ni1 N4 C16 -46.28(10)
N3 Ni1 N5 C17 -32.15(10)
O2 Ni1 N5 C17 -114.34(10)
N4 Ni1 N5 C17 147.24(10)
N1 Ni1 N5 C17 48.02(10)
N3 Ni1 N5 C21 138.87(10)
O2 Ni1 N5 C21 56.68(10)
N4 Ni1 N5 C21 -41.74(10)
N1 Ni1 N5 C21 -140.96(10)
N3 Ni1 N6 C26 114.10(10)
O2 Ni1 N6 C26 -163.68(10)
N4 Ni1 N6 C26 -65.26(10)
N1 Ni1 N6 C26 33.95(10)
N3 Ni1 N6 C22 -55.37(10)
O2 Ni1 N6 C22 26.85(10)
N4 Ni1 N6 C22 125.27(10)
N1 Ni1 N6 C22 -135.52(10)
C4 N1 C1 C2 -0.41(15)
Ni1 N1 C1 C2 171.26(12)
N1 C1 C2 N2 0.23(15)
C4 N2 C2 C1 0.04(15)
C3 N2 C2 C1 179.27(13)
C1 N1 C4 N2 0.44(14)
Ni1 N1 C4 N2 -174.51(8)
C1 N1 C4 C5 -178.27(11)
Ni1 N1 C4 C5 6.79(14)
C2 N2 C4 N1 -0.30(14)
C3 N2 C4 N1 -179.49(12)
C2 N2 C4 C5 178.30(12)
C3 N2 C4 C5 -0.9(2)
C6 N3 C5 O1 1.5(2)
Ni1 N3 C5 O1 -173.33(10)
C6 N3 C5 C4 179.34(11)
Ni1 N3 C5 C4 4.55(13)
N1 C4 C5 O1 170.34(11)
N2 C4 C5 O1 -8.12(19)
N1 C4 C5 N3 -7.77(16)
N2 C4 C5 N3 173.77(12)
C5 N3 C6 C7 7.8(2)
Ni1 N3 C6 C7 -177.16(10)
C5 N3 C6 C11 -174.71(11)
Ni1 N3 C6 C11 0.36(13)
N3 C6 C7 C8 -179.78(12)
C11 C6 C7 C8 2.85(19)
C6 C7 C8 C9 -0.7(2)
C7 C8 C9 C10 -1.1(2)
C8 C9 C10 C11 0.6(2)
Ni1 O2 C11 C10 -178.43(10)
Ni1 O2 C11 C6 3.05(13)
C9 C10 C11 O2 -177.00(12)
C9 C10 C11 C6 1.57(19)
C7 C6 C11 O2 175.33(11)
N3 C6 C11 O2 -2.38(16)
C7 C6 C11 C10 -3.25(18)
N3 C6 C11 C10 179.05(11)
C16 N4 C12 C13 1.44(19)
Ni1 N4 C12 C13 -170.41(10)
N4 C12 C13 C14 -0.3(2)
C12 C13 C14 C15 -0.9(2)
C13 C14 C15 C16 0.8(2)
C12 N4 C16 C15 -1.55(19)
Ni1 N4 C16 C15 170.41(10)
C14 C15 C16 N4 0.5(2)
C21 N5 C17 C18 -0.5(2)
Ni1 N5 C17 C18 170.88(11)
N5 C17 C18 C19 0.9(2)
C17 C18 C19 C20 -0.5(2)
C18 C19 C20 C21 -0.3(2)
C17 N5 C21 C20 -0.34(19)
Ni1 N5 C21 C20 -171.71(10)
C19 C20 C21 N5 0.7(2)
C26 N6 C22 C23 -0.93(19)
Ni1 N6 C22 C23 168.98(10)
N6 C22 C23 C24 0.3(2)
C22 C23 C24 C25 0.3(2)
C23 C24 C25 C26 -0.3(2)
C22 N6 C26 C25 0.91(19)
Ni1 N6 C26 C25 -168.85(10)
C24 C25 C26 N6 -0.3(2)
